data_1008838
loop_
_publ_author_name
'Bertaut, E F'
'Bassi, G'
'Buisson, G'
'Chappert, J'
'Delapalme, A'
'Pauthenet, R'
'Rebouillat, H P'
'Aleonard, R'

_publ_section_title
;
Etude par effet Moessbauer, rayons X, diffraction neutronique et
mesures magnetiques de Fe1.15 Ga.85 O3
;
_journal_coden_ASTM JOPQAG
_journal_name_full 'Journal de Physique (Paris)'
_journal_page_first 433
_journal_page_last 448
_journal_paper_doi 10.1051/jphys:01966002707-8043300
_journal_volume 27
_journal_year 1966
_chemical_formula_structural 'Fe1.15 Ga.85 O3'
_chemical_formula_sum 'Fe1.15 Ga0.85 O3'
_chemical_name_systematic 'Iron(III) gallium oxide (1.15/.85/3)'
_space_group_IT_number 33
_symmetry_cell_setting orthorhombic
_symmetry_Int_Tables_number 33
_symmetry_space_group_name_Hall 'P -2n -2ac'
_symmetry_space_group_name_H-M 'P c 21 n'
_cell_angle_alpha 90
_cell_angle_beta 90
_cell_angle_gamma 90
_cell_formula_units_Z 8
_cell_length_a 8.75
_cell_length_b 9.4
_cell_length_c 5.07
_cell_volume 417.0
_refine_ls_R_factor_all 0.05
_cod_original_formula_sum 'Fe1.15 Ga.85 O3'
_cod_database_code 1008838

loop_
_symmetry_equiv_pos_as_xyz
x,y,z
-x,1/2+y,-z
1/2+x,1/2+y,1/2-z
1/2-x,y,1/2+z

loop_
_atom_site_label
_atom_site_type_symbol
_atom_site_symmetry_multiplicity
_atom_site_Wyckoff_symbol
_atom_site_fract_x
_atom_site_fract_y
_atom_site_fract_z
_atom_site_occupancy
_atom_site_attached_hydrogens
_atom_site_calc_flag
Fe1 Fe3+ 4 a -0.035(6) 0.124 0.670(15) 0.9 0 d
Fe2 Fe3+ 4 a -0.157(6) 0.327 0.180(15) 0.87 0 d
Fe3 Fe3+ 4 a 0.161(3) 0.100(3) 0.18(1) 0.54 0 d
Ga1 Ga3+ 4 a 0.161(3) 0.100(3) 0.18(1) 0.46 0 d
Ga2 Ga3+ 4 a -0.150(3) -0.086(3) 0.17(1) 1. 0 d
Ga3 Ga3+ 4 a -0.035(6) 0.124 0.670(15) 0.1 0 d
Ga4 Ga3+ 4 a -0.157(6) 0.327 0.180(15) 0.13 0 d
O1 O2- 4 a 0.061(20) -0.02(2) 0.01(4) 1. 0 d
O2 O2- 4 a 0.18(2) .00(2) 0.52(4) 1. 0 d
O3 O2- 4 a 0.17(2) 0.49(2) 0.50(4) 1. 0 d
O4 O2- 4 a .00(2) 0.23(2) 0.35(4) 1. 0 d
O5 O2- 4 a 0.16(2) 0.20(2) -0.17(4) 1. 0 d
O6 O2- 4 a 0.19(2) 0.78(2) 0.14(4) 1. 0 d

loop_
_atom_type_symbol
_atom_type_oxidation_number
Fe3+ 3.000
Ga3+ 3.000
O2- -2.000
